data_1547389
loop_
_publ_author_name
'Nicolas Delpont'
'Imma Escofet'
'Patricia Perez-Galen'
'Dirk Spiegl'
'Mihai Raducan'
'Christophe Bour'
'Riccardo Sinisi'
'Antonio M. Echavarrena'

_publ_section_title
;
 Modular chiral gold(i) phosphite complexes
;
_journal_name_full 'Catalysis Science & Technology'
_journal_page_first 3007
_journal_page_last 3012
_journal_paper_doi 10.1039/c3cy00250k
_journal_volume 3
_journal_year 2013
_chemical_absolute_configuration ad
_chemical_formula_sum 'C63 H47 O4 P Si2'
_chemical_formula_weight 955.16
_space_group_IT_number 19
_symmetry_cell_setting orthorhombic
_symmetry_space_group_name_Hall 'P 2ac 2ab'
_symmetry_space_group_name_H-M 'P 21 21 21'
_atom_sites_solution_hydrogens geom
_atom_sites_solution_primary direct
_atom_sites_solution_secondary difmap
_cell_angle_alpha 90.00
_cell_angle_beta 90.00
_cell_angle_gamma 90.00
_cell_formula_units_Z 4
_cell_length_a 11.6873(11)
_cell_length_b 13.7576(19)
_cell_length_c 34.499(4)
_cell_measurement_reflns_used 4971
_cell_measurement_temperature 100(2)
_cell_measurement_theta_max 60.56
_cell_measurement_theta_min 4.11
_cell_volume 5547.1(11)
_computing_cell_refinement 'Bruker APEX2 v2009.1-0'
_computing_data_collection 'Bruker APEX2 v2009.1-0'
_computing_data_reduction 'Bruker SAINT V7.60A'
_computing_molecular_graphics 'Bruker SHELXTL'
_computing_publication_material 'Bruker SHELXTL'
_computing_structure_refinement 'SHELXS-97 (Sheldrick, 2008)'
_computing_structure_solution 'SHELXS-97 (Sheldrick, 2008)'
_diffrn_ambient_temperature 100(2)
_diffrn_detector_area_resol_mean 512
_diffrn_detector_type '4K CCD area detector APEX II'
_diffrn_measured_fraction_theta_full 0.850
_diffrn_measured_fraction_theta_max 0.850
_diffrn_measurement_device_type 'Kappa 4-axis goniometer bruker-nonius'
_diffrn_measurement_method
;
Fullsphere data collection, phi and omega scans
;
_diffrn_measurement_specimen_support 'magnetic support whith 10 micron nylon fiber cryoloop'
_diffrn_radiation_source microsource
_diffrn_radiation_type CuK\a
_diffrn_radiation_wavelength 1.54178
_diffrn_reflns_av_R_equivalents 0.0298
_diffrn_reflns_av_sigmaI/netI 0.0441
_diffrn_reflns_limit_h_max 12
_diffrn_reflns_limit_h_min -11
_diffrn_reflns_limit_k_max 5
_diffrn_reflns_limit_k_min -12
_diffrn_reflns_limit_l_max 38
_diffrn_reflns_limit_l_min -30
_diffrn_reflns_number 11574
_diffrn_reflns_theta_full 59.04
_diffrn_reflns_theta_max 59.04
_diffrn_reflns_theta_min 4.11
_diffrn_source 'rotating anode X-ray tube'
_diffrn_source_current 0.65
_diffrn_source_power 45
_diffrn_source_size '0.2 mm x 0.2 mm fine focus'
_exptl_absorpt_coefficient_mu 1.206
_exptl_absorpt_correction_T_max 0.9763
_exptl_absorpt_correction_T_min 0.8889
_exptl_absorpt_correction_type empirical
_exptl_absorpt_process_details
;
SADABS Version 2008/1 Bruker-Nonius
Blessing, Acta Cryst. (1995) A51 33-38
;
_exptl_crystal_colour colourless
_exptl_crystal_density_diffrn 1.144
_exptl_crystal_density_method 'not measured'
_exptl_crystal_description needle
_exptl_crystal_F_000 2000
_exptl_crystal_size_max 0.10
_exptl_crystal_size_mid 0.05
_exptl_crystal_size_min 0.02
_refine_diff_density_max 0.249
_refine_diff_density_min -0.301
_refine_diff_density_rms 0.057
_refine_ls_abs_structure_details 'Flack H D (1983), Acta Cryst. A39, 876-881'
_refine_ls_abs_structure_Flack 0.03(3)
_refine_ls_extinction_method none
_refine_ls_goodness_of_fit_ref 1.269
_refine_ls_hydrogen_treatment noref
_refine_ls_matrix_type full
_refine_ls_number_parameters 712
_refine_ls_number_reflns 6083
_refine_ls_number_restraints 329
_refine_ls_restrained_S_all 1.281
_refine_ls_R_factor_all 0.0678
_refine_ls_R_factor_gt 0.0597
_refine_ls_shift/su_max 0.043
_refine_ls_shift/su_mean 0.001
_refine_ls_structure_factor_coef Fsqd
_refine_ls_weighting_details 'calc w=1/[\s^2^(Fo^2^)+(0.1000P)^2^+0.0000P] where P=(Fo^2^+2Fc^2^)/3'
_refine_ls_weighting_scheme calc
_refine_ls_wR_factor_gt 0.1597
_refine_ls_wR_factor_ref 0.1652
_reflns_number_gt 5319
_reflns_number_total 6083
_reflns_threshold_expression >2sigma(I)
_cod_data_source_file CY-003-C3CY00250K-s007.cif
_cod_data_source_block cu_nd259_0m
_cod_depositor_comments
;
The following automatic conversions were performed:

'_symmetry_cell_setting' value 'Orthorhombic' changed to
'orthorhombic' according to the built-in table from CIF Core
dictionary named 'cif_core.dic' version 2.4.1 from 2010-06-29.

Automatic conversion script
Id: cif_fix_values 5376 2017-05-30 11:51:03Z andrius 

The following automatic conversions were performed:

data name '_diffrn_measurement_specimen_suppport' was replaced with
'_diffrn_measurement_specimen_support' as specified in the
replacement file 'data/replacement-values/replacement_tags.lst'.

Automatic conversion script
Id: cif_correct_tags 9268 2022-04-12 08:56:07Z antanas 
;
_cod_original_cell_volume 5547.0(11)
_cod_original_sg_symbol_H-M P2(1)2(1)2(1)
_cod_database_code 1547389

loop_
_symmetry_equiv_pos_as_xyz
'x, y, z'
'-x+1/2, -y, z+1/2'
'-x, y+1/2, -z+1/2'
'x+1/2, -y+1/2, -z'

loop_
_atom_site_label
_atom_site_type_symbol
_atom_site_fract_x
_atom_site_fract_y
_atom_site_fract_z
_atom_site_U_iso_or_equiv
_atom_site_adp_type
_atom_site_occupancy
_atom_site_symmetry_multiplicity
_atom_site_calc_flag
_atom_site_refinement_flags
_atom_site_disorder_assembly
_atom_site_disorder_group
C1 C 0.8831(3) 0.1737(3) 0.81867(10) 0.0561(9) Uani 1 1 d . A .
C2 C 0.9711(3) 0.1789(3) 0.79131(10) 0.0568(10) Uani 1 1 d . . .
C3 C 0.9379(3) 0.1728(3) 0.75282(10) 0.0591(10) Uani 1 1 d . . .
H3 H 0.9940 0.1757 0.7337 0.071 Uiso 1 1 calc R . .
C4 C 0.8217(3) 0.1623(3) 0.74117(11) 0.0630(11) Uani 1 1 d . . .
C5 C 0.7349(3) 0.1647(3) 0.77017(12) 0.0609(10) Uani 1 1 d . A .
C6 C 0.7670(3) 0.1713(3) 0.80990(11) 0.0554(9) Uani 1 1 d . . .
C7 C 0.7927(4) 0.1529(3) 0.70166(12) 0.0802(13) Uani 1 1 d . . .
H7 H 0.8500 0.1520 0.6830 0.096 Uiso 1 1 calc R . .
C8 C 0.6818(5) 0.1452(4) 0.69090(14) 0.0920(15) Uani 1 1 d . . .
H8 H 0.6631 0.1396 0.6648 0.110 Uiso 1 1 calc R . .
C9 C 0.5940(4) 0.1455(3) 0.71917(14) 0.0892(14) Uani 1 1 d . A .
H9 H 0.5180 0.1392 0.7116 0.107 Uiso 1 1 calc R . .
C10 C 0.6206(4) 0.1552(3) 0.75748(13) 0.0705(11) Uani 1 1 d . . .
H10 H 0.5619 0.1554 0.7757 0.085 Uiso 1 1 calc R A .
C11 C 0.6807(3) 0.1111(3) 0.87040(11) 0.0657(11) Uani 1 1 d . . .
C12 C 0.6823(6) 0.1732(5) 0.8418(2) 0.0615(9) Uani 0.4875(18) 1 d PDU A 1
C13 C 0.6021(5) 0.2520(4) 0.84631(19) 0.0689(8) Uani 0.4875(18) 1 d PDU A 1
C14 C 0.5252(5) 0.2491(4) 0.87778(19) 0.0719(9) Uani 0.4875(18) 1 d PDU A 1
C15 C 0.5253(6) 0.1667(4) 0.9023(2) 0.0685(10) Uani 0.4875(18) 1 d PDU A 1
H15A H 0.4683 0.1619 0.9210 0.082 Uiso 0.4875(18) 1 calc PR A 1
C16 C 0.6051(6) 0.0928(5) 0.9001(2) 0.0629(11) Uani 0.4875(18) 1 d PDU A 1
C17 C 0.6082(6) 0.3360(4) 0.8239(2) 0.0779(10) Uani 0.4875(18) 1 d PDU A 1
H17A H 0.6635 0.3402 0.8045 0.093 Uiso 0.4875(18) 1 calc PR A 1
C18 C 0.5352(6) 0.4125(5) 0.8293(2) 0.0858(11) Uani 0.4875(18) 1 d PDU A 1
H18A H 0.5389 0.4673 0.8136 0.103 Uiso 0.4875(18) 1 calc PR A 1
C19 C 0.4539(6) 0.4060(5) 0.8596(3) 0.0877(12) Uani 0.4875(18) 1 d PDU A 1
H19A H 0.4013 0.4559 0.8630 0.105 Uiso 0.4875(18) 1 calc PR A 1
C20 C 0.4515(6) 0.3303(5) 0.8830(2) 0.0814(11) Uani 0.4875(18) 1 d PDU A 1
H20A H 0.4001 0.3300 0.9036 0.098 Uiso 0.4875(18) 1 calc PR A 1
C12' C 0.6781(6) 0.1844(5) 0.8404(2) 0.0615(9) Uani 0.5125(18) 1 d PDU A 2
C13' C 0.5964(5) 0.2626(5) 0.8386(2) 0.0689(8) Uani 0.5125(18) 1 d PDU A 2
C14' C 0.5084(5) 0.2658(5) 0.8665(2) 0.0719(9) Uani 0.5125(18) 1 d PDU A 2
C15' C 0.5053(6) 0.1938(5) 0.8957(2) 0.0685(10) Uani 0.5125(18) 1 d PDU A 2
H15' H 0.4460 0.1961 0.9137 0.082 Uiso 0.5125(18) 1 calc PR A 2
C16' C 0.5850(6) 0.1201(5) 0.8993(2) 0.0629(11) Uani 0.5125(18) 1 d PDU A 2
C17' C 0.5991(6) 0.3341(5) 0.8100(2) 0.0779(10) Uani 0.5125(18) 1 d PDU A 2
H17' H 0.6558 0.3315 0.7911 0.093 Uiso 0.5125(18) 1 calc PR A 2
C18' C 0.5206(6) 0.4079(5) 0.8089(3) 0.0858(11) Uani 0.5125(18) 1 d PDU A 2
H18' H 0.5261 0.4569 0.7904 0.103 Uiso 0.5125(18) 1 calc PR A 2
C19' C 0.4311(6) 0.4082(5) 0.8365(3) 0.0877(12) Uani 0.5125(18) 1 d PDU A 2
H19' H 0.3740 0.4551 0.8350 0.105 Uiso 0.5125(18) 1 calc PR A 2
C20' C 0.4276(6) 0.3427(5) 0.8644(3) 0.0814(11) Uani 0.5125(18) 1 d PDU A 2
H20' H 0.3708 0.3470 0.8831 0.098 Uiso 0.5125(18) 1 calc PR A 2
C21 C 1.1884(3) 0.2821(3) 0.76576(11) 0.0608(10) Uani 1 1 d . . .
C22 C 1.3041(4) 0.2809(4) 0.75855(17) 0.1024(17) Uani 1 1 d . . .
H22 H 1.3493 0.2342 0.7706 0.123 Uiso 1 1 calc R . .
C23 C 1.3550(5) 0.3467(5) 0.73405(19) 0.129(2) Uani 1 1 d . . .
H23 H 1.4338 0.3453 0.7304 0.155 Uiso 1 1 calc R . .
C24 C 1.2893(5) 0.4148(4) 0.71487(16) 0.1041(17) Uani 1 1 d . . .
H24 H 1.3230 0.4581 0.6976 0.125 Uiso 1 1 calc R . .
C25 C 1.1754(4) 0.4178(3) 0.72152(14) 0.0848(13) Uani 1 1 d . . .
H25 H 1.1300 0.4636 0.7090 0.102 Uiso 1 1 calc R . .
C26 C 1.1274(4) 0.3529(3) 0.74678(12) 0.0718(11) Uani 1 1 d . . .
H26 H 1.0491 0.3570 0.7514 0.086 Uiso 1 1 calc R . .
C27 C 1.2073(3) 0.0854(3) 0.80511(12) 0.0652(11) Uani 1 1 d . . .
C28 C 1.1714(4) 0.0043(3) 0.78535(14) 0.0854(14) Uani 1 1 d . . .
H28 H 1.1021 0.0063 0.7721 0.103 Uiso 1 1 calc R . .
C29 C 1.2351(6) -0.0799(4) 0.7846(2) 0.127(2) Uani 1 1 d . . .
H29 H 1.2072 -0.1344 0.7717 0.153 Uiso 1 1 calc R . .
C30 C 1.3401(5) -0.0838(5) 0.8029(3) 0.136(2) Uani 1 1 d . . .
H30 H 1.3840 -0.1401 0.8021 0.163 Uiso 1 1 calc R . .
C32 C 1.3133(4) 0.0796(4) 0.82324(15) 0.0889(15) Uani 1 1 d . . .
H32 H 1.3414 0.1333 0.8365 0.107 Uiso 1 1 calc R . .
C33 C 1.3777(4) -0.0047(4) 0.8218(2) 0.118(2) Uani 1 1 d . . .
H33 H 1.4483 -0.0067 0.8342 0.142 Uiso 1 1 calc R . .
C34 C 1.1399(2) 0.2685(2) 0.85145(7) 0.0739(12) Uani 1 1 d G . .
C35 C 1.1286(3) 0.3690(2) 0.85130(10) 0.0999(16) Uani 1 1 d G . .
H35A H 1.1165 0.4018 0.8281 0.120 Uiso 1 1 calc R . .
C36 C 1.1353(4) 0.4206(2) 0.88587(13) 0.153(3) Uani 1 1 d G . .
H36A H 1.1277 0.4879 0.8858 0.184 Uiso 1 1 calc R . .
C37 C 1.1533(4) 0.3717(4) 0.92058(10) 0.156(3) Uani 1 1 d G . .
H37A H 1.1577 0.4062 0.9437 0.188 Uiso 1 1 calc R . .
C38 C 1.1646(3) 0.2711(4) 0.92072(7) 0.122(2) Uani 1 1 d G . .
H38A H 1.1766 0.2383 0.9439 0.146 Uiso 1 1 calc R . .
C39 C 1.1579(3) 0.2195(2) 0.88616(9) 0.0935(15) Uani 1 1 d G . .
H39A H 1.1655 0.1522 0.8863 0.112 Uiso 1 1 calc R . .
Si2 Si 0.6055(2) -0.0149(3) 0.93583(8) 0.0714(9) Uani 0.4875(18) 1 d P A 1
C40 C 0.4766(4) -0.0045(6) 0.96835(17) 0.095(4) Uani 0.4875(18) 1 d PG A 1
C41 C 0.3680(5) 0.0013(7) 0.95203(18) 0.121(3) Uani 0.4875(18) 1 d PG A 1
H41A H 0.3598 0.0050 0.9253 0.145 Uiso 0.4875(18) 1 calc PR A 1
C42 C 0.2719(4) 0.0017(8) 0.9757(3) 0.151(4) Uani 0.4875(18) 1 d PG A 1
H42A H 0.1992 0.0056 0.9648 0.182 Uiso 0.4875(18) 1 calc PR A 1
C43 C 0.2842(6) -0.0038(9) 1.0157(2) 0.153(5) Uani 0.4875(18) 1 d PG A 1
H43A H 0.2198 -0.0035 1.0316 0.183 Uiso 0.4875(18) 1 calc PR A 1
C44 C 0.3927(7) -0.0096(9) 1.03206(17) 0.170(5) Uani 0.4875(18) 1 d PG A 1
H44A H 0.4010 -0.0132 1.0588 0.204 Uiso 0.4875(18) 1 calc PR A 1
C45 C 0.4889(5) -0.0099(8) 1.00837(18) 0.133(4) Uani 0.4875(18) 1 d PG A 1
H45A H 0.5615 -0.0138 1.0193 0.160 Uiso 0.4875(18) 1 calc PR A 1
Si2' Si 0.5895(3) 0.0367(3) 0.94167(9) 0.0794(10) Uani 0.5125(18) 1 d P A 2
C40' C 0.4580(2) 0.0607(3) 0.97180(9) 0.095(4) Uani 0.5125(18) 1 d PG A 2
C41' C 0.35629(19) 0.0170(3) 0.96035(10) 0.121(3) Uani 0.5125(18) 1 d PG A 2
H41B H 0.3543 -0.0212 0.9381 0.145 Uiso 0.5125(18) 1 calc PR A 2
C42' C 0.2575(2) 0.0304(4) 0.98212(12) 0.151(4) Uani 0.5125(18) 1 d PG A 2
H42B H 0.1894 0.0011 0.9745 0.182 Uiso 0.5125(18) 1 calc PR A 2
C43' C 0.2604(2) 0.0875(4) 1.01535(12) 0.153(5) Uani 0.5125(18) 1 d PG A 2
H43B H 0.1943 0.0964 1.0299 0.183 Uiso 0.5125(18) 1 calc PR A 2
C44' C 0.3621(3) 0.1312(4) 1.02680(11) 0.170(5) Uani 0.5125(18) 1 d PG A 2
H44B H 0.3641 0.1694 1.0490 0.204 Uiso 0.5125(18) 1 calc PR A 2
C45' C 0.4610(2) 0.1178(3) 1.00503(9) 0.133(4) Uani 0.5125(18) 1 d PG A 2
H45B H 0.5290 0.1471 1.0127 0.160 Uiso 0.5125(18) 1 calc PR A 2
C46 C 0.5971(2) -0.1382(2) 0.91181(9) 0.1086(18) Uani 0.4875(18) 1 d PGU A 1
C47 C 0.5620(3) -0.2132(2) 0.93608(12) 0.1158(18) Uani 0.4875(18) 1 d PGU A 1
H47A H 0.5410 -0.1998 0.9615 0.139 Uiso 0.4875(18) 1 calc PR A 1
C48 C 0.5583(3) -0.3081(2) 0.92232(15) 0.1173(18) Uani 0.4875(18) 1 d PGU A 1
H48A H 0.5348 -0.3582 0.9386 0.141 Uiso 0.4875(18) 1 calc PR A 1
C49 C 0.5898(4) -0.3280(3) 0.88429(15) 0.1165(18) Uani 0.4875(18) 1 d PGU A 1
H49A H 0.5873 -0.3915 0.8751 0.140 Uiso 0.4875(18) 1 calc PR A 1
C50 C 0.6249(3) -0.2531(3) 0.86002(13) 0.1115(18) Uani 0.4875(18) 1 d PGU A 1
H50A H 0.6459 -0.2665 0.8346 0.134 Uiso 0.4875(18) 1 calc PR A 1
C51 C 0.6286(3) -0.1582(3) 0.87378(10) 0.1094(19) Uani 0.4875(18) 1 d PGU A 1
H51A H 0.6521 -0.1081 0.8575 0.131 Uiso 0.4875(18) 1 calc PR A 1
C46' C 0.5901(2) -0.0971(2) 0.92947(9) 0.100(4) Uani 0.5125(18) 1 d PG A 2
C47' C 0.5901(2) -0.1619(2) 0.96039(10) 0.155(6) Uani 0.5125(18) 1 d PG A 2
H47B H 0.5864 -0.1387 0.9857 0.186 Uiso 0.5125(18) 1 calc PR A 2
C48' C 0.5957(3) -0.2613(2) 0.95351(13) 0.197(8) Uani 0.5125(18) 1 d PG A 2
H48B H 0.5957 -0.3046 0.9742 0.236 Uiso 0.5125(18) 1 calc PR A 2
C49' C 0.6012(3) -0.2960(2) 0.91571(14) 0.234(11) Uani 0.5125(18) 1 d PG A 2
H49B H 0.6049 -0.3625 0.9111 0.280 Uiso 0.5125(18) 1 calc PR A 2
C50' C 0.6012(3) -0.2312(3) 0.88479(12) 0.162(6) Uani 0.5125(18) 1 d PG A 2
H50B H 0.6048 -0.2544 0.8595 0.194 Uiso 0.5125(18) 1 calc PR A 2
C51' C 0.5956(3) -0.1318(3) 0.89167(9) 0.124(5) Uani 0.5125(18) 1 d PG A 2
H51B H 0.5955 -0.0884 0.8710 0.149 Uiso 0.5125(18) 1 calc PR A 2
C52 C 0.74089(19) -0.0035(3) 0.96475(7) 0.099(3) Uani 0.4875(18) 1 d PG A 1
C53 C 0.7700(2) 0.0831(3) 0.98297(8) 0.098(3) Uani 0.4875(18) 1 d PG A 1
H53A H 0.7202 0.1358 0.9820 0.118 Uiso 0.4875(18) 1 calc PR A 1
C54 C 0.8735(2) 0.0911(4) 1.00257(9) 0.161(4) Uani 0.4875(18) 1 d PG A 1
H54A H 0.8929 0.1490 1.0148 0.194 Uiso 0.4875(18) 1 calc PR A 1
C55 C 0.9479(2) 0.0123(4) 1.00396(9) 0.161(4) Uani 0.4875(18) 1 d PG A 1
H55A H 1.0171 0.0176 1.0171 0.194 Uiso 0.4875(18) 1 calc PR A 1
C56 C 0.9188(2) -0.0744(4) 0.98575(10) 0.139(5) Uani 0.4875(18) 1 d PG A 1
H56A H 0.9685 -0.1271 0.9867 0.167 Uiso 0.4875(18) 1 calc PR A 1
C57 C 0.8153(2) -0.0823(3) 0.96615(9) 0.101(4) Uani 0.4875(18) 1 d PG A 1
H57A H 0.7958 -0.1403 0.9540 0.121 Uiso 0.4875(18) 1 calc PR A 1
C52' C 0.7237(2) 0.0731(3) 0.96784(7) 0.098(3) Uani 0.5125(18) 1 d PG A 2
C53' C 0.7455(3) 0.1721(3) 0.97107(9) 0.105(4) Uani 0.5125(18) 1 d PG A 2
H53B H 0.6935 0.2169 0.9612 0.126 Uiso 0.5125(18) 1 calc PR A 2
C54' C 0.8451(3) 0.2041(3) 0.98905(10) 0.139(5) Uani 0.5125(18) 1 d PG A 2
H54B H 0.8597 0.2704 0.9912 0.167 Uiso 0.5125(18) 1 calc PR A 2
C55' C 0.9228(2) 0.1372(4) 1.00379(10) 0.161(4) Uani 0.5125(18) 1 d PG A 2
H55B H 0.9894 0.1586 1.0158 0.194 Uiso 0.5125(18) 1 calc PR A 2
C56' C 0.9010(2) 0.0382(4) 1.00056(9) 0.161(4) Uani 0.5125(18) 1 d PG A 2
H56B H 0.9530 -0.0066 1.0104 0.194 Uiso 0.5125(18) 1 calc PR A 2
C57' C 0.80143(19) 0.0061(3) 0.98259(8) 0.099(3) Uani 0.5125(18) 1 d PG A 2
H57B H 0.7868 -0.0601 0.9804 0.118 Uiso 0.5125(18) 1 calc PR A 2
C58 C 1.0118(5) -0.07634(14) 0.88150(6) 0.1034(17) Uani 0.4875(18) 1 d PDU A 1
C59 C 0.9329(7) -0.14042(19) 0.89925(8) 0.1166(18) Uani 0.4875(18) 1 d PDU A 1
H59 H 0.8542 -0.1303 0.8994 0.140 Uiso 0.4875(18) 1 calc PR A 1
C60 C 0.9905(10) -0.2282(4) 0.91826(12) 0.1224(17) Uani 0.4875(18) 1 d PDU A 1
H60 H 0.9487 -0.2761 0.9310 0.147 Uiso 0.4875(18) 1 calc PR A 1
C61 C 1.1092(11) -0.2323(4) 0.91543(11) 0.1222(15) Uani 0.4875(18) 1 d PDU A 1
C62 C 1.1714(5) -0.1758(3) 0.90001(9) 0.1097(13) Uani 1 1 d DU . .
H62 H 1.2502 -0.1853 0.8997 0.132 Uiso 0.4875(18) 1 calc PR A 1
H62' H 1.2462 -0.1755 0.9092 0.132 Uiso 0.5125(18) 1 calc PR A 2
C63 C 1.1217(5) -0.0948(3) 0.88240(9) 0.1004(12) Uani 1 1 d DU A .
H63 H 1.1704 -0.0506 0.8704 0.120 Uiso 0.4875(18) 1 calc PR A 1
H63' H 1.1687 -0.0431 0.8755 0.120 Uiso 0.5125(18) 1 calc PR A 2
C64 C 1.2749(13) -0.3283(6) 0.93294(19) 0.148(4) Uani 0.4875(18) 1 d PDU A 1
H64A H 1.3089 -0.2863 0.9519 0.222 Uiso 0.4875(18) 1 calc PR A 1
H64B H 1.3005 -0.3099 0.9075 0.222 Uiso 0.4875(18) 1 calc PR A 1
H64C H 1.2970 -0.3943 0.9381 0.222 Uiso 0.4875(18) 1 calc PR A 1
O4 O 1.1484(9) -0.3199(5) 0.93498(15) 0.137(2) Uani 0.4875(18) 1 d PDU A 1
C58' C 1.0111(2) -0.0882(5) 0.87504(10) 0.0772(18) Uani 0.5125(18) 1 d PDU A 2
C59' C 0.9502(4) -0.1678(6) 0.87465(12) 0.0952(17) Uani 0.5125(18) 1 d PDU A 2
H59' H 0.8762 -0.1660 0.8648 0.114 Uiso 0.5125(18) 1 calc PR A 2
C60' C 0.9933(6) -0.2546(7) 0.88864(14) 0.1090(17) Uani 0.5125(18) 1 d PDU A 2
H60' H 0.9478 -0.3100 0.8880 0.131 Uiso 0.5125(18) 1 calc PR A 2
C61' C 1.0985(7) -0.2604(8) 0.90301(13) 0.1164(18) Uani 0.5125(18) 1 d PDU A 2
C64' C 1.2441(12) -0.3649(11) 0.9322(3) 0.143(4) Uani 0.5125(18) 1 d PDU A 2
H64D H 1.2635 -0.3101 0.9481 0.215 Uiso 0.5125(18) 1 calc PR A 2
H64E H 1.2988 -0.3708 0.9115 0.215 Uiso 0.5125(18) 1 calc PR A 2
H64F H 1.2450 -0.4230 0.9476 0.215 Uiso 0.5125(18) 1 calc PR A 2
O4' O 1.1290(8) -0.3508(6) 0.91567(16) 0.131(2) Uani 0.5125(18) 1 d PDU A 2
O1 O 0.9117(2) 0.17380(19) 0.85776(7) 0.0646(7) Uani 1 1 d . . .
O2 O 0.7683(2) 0.0409(2) 0.87132(8) 0.0692(7) Uani 1 1 d . A .
O3 O 0.9676(2) 0.0016(2) 0.85975(8) 0.0827(9) Uani 1 1 d . . .
P1 P 0.89709(9) 0.07998(9) 0.88545(3) 0.0720(3) Uani 1 1 d . A .
Si1 Si 1.12587(8) 0.20204(7) 0.80400(3) 0.0558(3) Uani 1 1 d . . .

loop_
_atom_site_aniso_label
_atom_site_aniso_U_11
_atom_site_aniso_U_22
_atom_site_aniso_U_33
_atom_site_aniso_U_23
_atom_site_aniso_U_13
_atom_site_aniso_U_12
C1 0.056(2) 0.058(2) 0.0545(19) 0.0026(16) 0.0029(17) 0.0002(18)
C2 0.058(2) 0.055(2) 0.058(2) 0.0051(17) 0.0082(17) -0.0003(17)
C3 0.066(2) 0.053(3) 0.059(2) 0.0043(18) 0.0081(18) -0.0021(18)
C4 0.066(2) 0.061(3) 0.062(2) 0.0053(19) -0.0079(19) -0.0041(19)
C5 0.061(2) 0.047(2) 0.075(3) 0.0137(19) -0.0087(19) 0.0005(17)
C6 0.0479(18) 0.050(2) 0.068(2) 0.0011(18) 0.0023(17) 0.0000(16)
C7 0.091(3) 0.088(3) 0.061(3) 0.003(2) -0.006(2) -0.005(2)
C8 0.113(4) 0.087(3) 0.076(3) 0.008(2) -0.032(3) -0.007(3)
C9 0.093(3) 0.079(3) 0.096(3) 0.012(3) -0.032(3) 0.009(3)
C10 0.062(2) 0.059(3) 0.091(3) 0.011(2) -0.008(2) -0.0028(19)
C11 0.0491(19) 0.083(3) 0.065(2) -0.002(2) 0.0037(18) -0.016(2)
C12 0.0478(16) 0.058(2) 0.079(2) -0.0010(18) 0.0069(16) -0.0039(14)
C13 0.0542(14) 0.0626(16) 0.0900(17) -0.0006(14) 0.0049(14) -0.0001(13)
C14 0.0522(15) 0.0685(17) 0.0950(18) -0.0047(15) 0.0078(15) 0.0043(13)
C15 0.0482(18) 0.070(2) 0.088(2) -0.0059(16) 0.0108(17) 0.0036(16)
C16 0.043(2) 0.066(2) 0.080(2) -0.006(2) 0.0097(19) -0.0010(17)
C17 0.0674(18) 0.0677(18) 0.099(2) 0.0029(17) 0.0022(19) 0.0042(15)
C18 0.078(2) 0.073(2) 0.106(2) 0.004(2) 0.001(2) 0.0109(17)
C19 0.075(2) 0.077(2) 0.111(3) 0.001(2) 0.003(2) 0.0159(19)
C20 0.062(2) 0.076(2) 0.106(2) -0.0014(19) 0.005(2) 0.0116(17)
C12' 0.0478(16) 0.058(2) 0.079(2) -0.0010(18) 0.0069(16) -0.0039(14)
C13' 0.0542(14) 0.0626(16) 0.0900(17) -0.0006(14) 0.0049(14) -0.0001(13)
C14' 0.0522(15) 0.0685(17) 0.0950(18) -0.0047(15) 0.0078(15) 0.0043(13)
C15' 0.0482(18) 0.070(2) 0.088(2) -0.0059(16) 0.0108(17) 0.0036(16)
C16' 0.043(2) 0.066(2) 0.080(2) -0.006(2) 0.0097(19) -0.0010(17)
C17' 0.0674(18) 0.0677(18) 0.099(2) 0.0029(17) 0.0022(19) 0.0042(15)
C18' 0.078(2) 0.073(2) 0.106(2) 0.004(2) 0.001(2) 0.0109(17)
C19' 0.075(2) 0.077(2) 0.111(3) 0.001(2) 0.003(2) 0.0159(19)
C20' 0.062(2) 0.076(2) 0.106(2) -0.0014(19) 0.005(2) 0.0116(17)
C21 0.059(2) 0.054(3) 0.069(2) 0.0015(19) 0.0036(19) 0.0001(18)
C22 0.067(3) 0.096(4) 0.144(4) 0.047(3) 0.027(3) 0.005(3)
C23 0.083(3) 0.134(5) 0.171(5) 0.074(4) 0.057(3) 0.010(3)
C24 0.117(4) 0.077(3) 0.119(4) 0.038(3) 0.044(3) 0.012(3)
C25 0.097(3) 0.057(3) 0.100(3) 0.007(3) 0.008(3) 0.003(2)
C26 0.068(2) 0.068(3) 0.079(3) 0.019(2) 0.003(2) 0.000(2)
C27 0.056(2) 0.061(3) 0.079(2) 0.005(2) 0.012(2) 0.0006(18)
C28 0.079(3) 0.073(3) 0.104(3) -0.009(3) 0.010(3) 0.008(2)
C29 0.120(4) 0.056(3) 0.205(7) -0.023(4) 0.049(4) 0.001(3)
C30 0.089(4) 0.085(4) 0.234(7) 0.015(5) 0.054(4) 0.023(3)
C32 0.064(3) 0.077(3) 0.125(4) 0.024(3) 0.004(3) 0.001(2)
C33 0.060(3) 0.091(4) 0.205(6) 0.041(4) 0.020(3) 0.013(3)
C34 0.052(2) 0.092(3) 0.077(3) -0.011(2) 0.0061(19) -0.008(2)
C35 0.089(3) 0.097(4) 0.114(4) -0.036(3) -0.005(3) 0.020(3)
C36 0.148(6) 0.160(6) 0.151(5) -0.088(5) -0.021(5) 0.015(5)
C37 0.109(5) 0.230(8) 0.131(5) -0.099(5) 0.003(4) 0.027(5)
C38 0.093(4) 0.207(7) 0.065(3) -0.030(4) 0.009(3) -0.024(4)
C39 0.066(3) 0.143(4) 0.072(3) 0.005(3) 0.001(2) -0.014(3)
Si2 0.0524(13) 0.098(3) 0.0638(14) 0.0121(16) 0.0079(11) -0.0073(15)
C40 0.068(3) 0.147(11) 0.071(3) -0.002(5) 0.012(3) -0.029(5)
C41 0.069(3) 0.190(7) 0.104(5) 0.004(5) 0.004(3) -0.036(4)
C42 0.053(3) 0.258(11) 0.143(6) 0.020(7) 0.013(4) -0.019(5)
C43 0.090(5) 0.258(17) 0.111(6) 0.008(10) 0.044(5) -0.019(9)
C44 0.092(6) 0.334(16) 0.085(5) 0.015(8) 0.019(5) -0.010(9)
C45 0.065(4) 0.253(11) 0.082(4) 0.001(7) -0.002(4) 0.010(6)
Si2' 0.0593(15) 0.104(3) 0.0747(17) 0.0244(17) -0.0006(12) -0.0069(15)
C40' 0.068(3) 0.147(11) 0.071(3) -0.002(5) 0.012(3) -0.029(5)
C41' 0.069(3) 0.190(7) 0.104(5) 0.004(5) 0.004(3) -0.036(4)
C42' 0.053(3) 0.258(11) 0.143(6) 0.020(7) 0.013(4) -0.019(5)
C43' 0.090(5) 0.258(17) 0.111(6) 0.008(10) 0.044(5) -0.019(9)
C44' 0.092(6) 0.334(16) 0.085(5) 0.015(8) 0.019(5) -0.010(9)
C45' 0.065(4) 0.253(11) 0.082(4) 0.001(7) -0.002(4) 0.010(6)
C46 0.109(4) 0.098(3) 0.119(3) 0.028(3) 0.013(3) 0.000(3)
C47 0.121(4) 0.102(3) 0.124(3) 0.030(3) 0.017(3) -0.003(4)
C48 0.121(4) 0.102(3) 0.129(3) 0.029(3) 0.017(3) -0.006(4)
C49 0.115(4) 0.103(3) 0.131(3) 0.022(3) 0.010(4) -0.003(3)
C50 0.107(4) 0.104(3) 0.123(3) 0.021(3) 0.009(3) -0.002(4)
C51 0.105(4) 0.103(3) 0.120(3) 0.025(3) 0.011(3) -0.001(4)
C46' 0.069(5) 0.069(7) 0.163(10) 0.059(7) -0.012(6) -0.020(5)
C47' 0.208(14) 0.132(10) 0.124(9) 0.046(8) -0.018(10) -0.071(10)
C48' 0.231(19) 0.148(13) 0.212(16) 0.095(13) 0.006(15) -0.002(14)
C49' 0.31(2) 0.129(14) 0.26(2) 0.049(14) 0.15(2) -0.034(15)
C50' 0.160(13) 0.168(14) 0.157(12) 0.013(11) 0.017(11) -0.030(11)
C51' 0.089(7) 0.069(7) 0.215(14) 0.042(8) -0.013(9) -0.031(6)
C52 0.081(5) 0.145(7) 0.070(5) 0.024(5) -0.009(3) -0.031(5)
C53 0.073(5) 0.132(6) 0.090(6) 0.007(5) 0.027(5) -0.020(5)
C54 0.095(5) 0.290(12) 0.100(3) 0.013(6) -0.014(3) -0.050(6)
C55 0.095(5) 0.290(12) 0.100(3) 0.013(6) -0.014(3) -0.050(6)
C56 0.075(7) 0.239(16) 0.103(8) 0.021(9) 0.016(6) 0.039(9)
C57 0.083(6) 0.143(10) 0.078(6) 0.026(6) -0.016(5) -0.004(6)
C52' 0.073(5) 0.132(6) 0.090(6) 0.007(5) 0.027(5) -0.020(5)
C53' 0.066(5) 0.183(11) 0.067(5) -0.029(6) 0.017(4) -0.023(6)
C54' 0.100(8) 0.199(14) 0.118(9) -0.009(9) 0.014(7) 0.009(9)
C55' 0.095(5) 0.290(12) 0.100(3) 0.013(6) -0.014(3) -0.050(6)
C56' 0.095(5) 0.290(12) 0.100(3) 0.013(6) -0.014(3) -0.050(6)
C57' 0.081(5) 0.145(7) 0.070(5) 0.024(5) -0.009(3) -0.031(5)
C58 0.087(3) 0.093(3) 0.130(3) 0.038(3) 0.004(3) -0.003(3)
C59 0.099(3) 0.105(3) 0.146(4) 0.041(3) 0.006(3) -0.007(3)
C60 0.111(3) 0.107(3) 0.149(4) 0.052(3) 0.004(3) -0.010(3)
C61 0.113(3) 0.103(3) 0.150(3) 0.052(3) -0.011(3) -0.001(2)
C62 0.095(2) 0.095(3) 0.139(3) 0.032(2) -0.005(2) 0.003(2)
C63 0.088(2) 0.085(2) 0.128(3) 0.032(2) 0.003(2) 0.000(2)
C64 0.138(4) 0.117(7) 0.190(8) 0.064(7) -0.026(7) 0.016(5)
O4 0.134(3) 0.113(4) 0.165(4) 0.059(3) -0.022(4) 0.003(3)
C58' 0.082(4) 0.081(3) 0.069(4) 0.018(3) -0.031(3) -0.020(3)
C59' 0.102(3) 0.088(3) 0.096(3) 0.013(3) -0.027(3) -0.025(3)
C60' 0.125(3) 0.086(3) 0.116(4) 0.014(3) -0.030(3) -0.019(3)
C61' 0.139(3) 0.086(3) 0.125(4) 0.016(3) -0.039(3) -0.006(3)
C64' 0.149(6) 0.109(7) 0.172(8) 0.035(6) -0.033(6) 0.008(6)
O4' 0.157(4) 0.090(4) 0.146(4) 0.019(3) -0.043(4) -0.001(3)
O1 0.0588(14) 0.0812(19) 0.0536(14) -0.0010(12) 0.0021(12) -0.0088(13)
O2 0.0595(14) 0.0791(19) 0.0689(16) 0.0140(14) -0.0052(12) -0.0106(14)
O3 0.0703(16) 0.104(2) 0.0737(17) 0.0216(16) -0.0078(14) 0.0122(16)
P1 0.0567(5) 0.1015(8) 0.0579(5) 0.0139(6) -0.0026(5) -0.0121(6)
Si1 0.0504(5) 0.0556(7) 0.0615(6) 0.0026(5) 0.0070(5) 0.0000(4)

loop_
_atom_type_symbol
_atom_type_description
_atom_type_scat_dispersion_real
_atom_type_scat_dispersion_imag
_atom_type_scat_source
C C 0.0181 0.0091 'International Tables Vol C Tables 4.2.6.8 and 6.1.1.4'
H H 0.0000 0.0000 'International Tables Vol C Tables 4.2.6.8 and 6.1.1.4'
O O 0.0492 0.0322 'International Tables Vol C Tables 4.2.6.8 and 6.1.1.4'
Si Si 0.2541 0.3302 'International Tables Vol C Tables 4.2.6.8 and 6.1.1.4'
P P 0.2955 0.4335 'International Tables Vol C Tables 4.2.6.8 and 6.1.1.4'

loop_
_geom_angle_atom_site_label_1
_geom_angle_atom_site_label_2
_geom_angle_atom_site_label_3
_geom_angle
_geom_angle_site_symmetry_1
_geom_angle_site_symmetry_3
O1 C1 C6 116.5(3) . .
O1 C1 C2 118.6(3) . .
C6 C1 C2 124.9(3) . .
C3 C2 C1 115.9(3) . .
C3 C2 Si1 120.1(3) . .
C1 C2 Si1 123.9(3) . .
C2 C3 C4 123.0(3) . .
C7 C4 C3 120.7(4) . .
C7 C4 C5 120.6(4) . .
C3 C4 C5 118.6(3) . .
C10 C5 C6 123.6(4) . .
C10 C5 C4 117.0(4) . .
C6 C5 C4 119.3(3) . .
C1 C6 C5 117.9(3) . .
C1 C6 C12 119.3(4) . .
C5 C6 C12 122.7(4) . .
C1 C6 C12' 121.6(5) . .
C5 C6 C12' 120.3(4) . .
C12 C6 C12' 6.5(3) . .
C8 C7 C4 120.2(4) . .
C7 C8 C9 120.4(4) . .
C10 C9 C8 120.2(4) . .
C9 C10 C5 121.7(4) . .
C12 C11 C16 133.8(5) . .
C12 C11 O2 117.1(4) . .
C16 C11 O2 108.9(4) . .
C12 C11 C12' 3.9(4) . .
C16 C11 C12' 130.3(5) . .
O2 C11 C12' 120.7(4) . .
C12 C11 C16' 117.2(4) . .
C16 C11 C16' 17.1(3) . .
O2 C11 C16' 125.7(4) . .
C12' C11 C16' 113.6(4) . .
C11 C12 C13 113.7(5) . .
C11 C12 C6 124.1(4) . .
C13 C12 C6 121.8(5) . .
C17 C13 C14 118.9(4) . .
C17 C13 C12 122.1(5) . .
C14 C13 C12 118.4(5) . .
C13 C14 C15 118.8(4) . .
C13 C14 C20 117.5(5) . .
C15 C14 C20 123.6(5) . .
C16 C15 C14 123.9(5) . .
C11 C16 C15 109.8(5) . .
C11 C16 Si2 128.0(4) . .
C15 C16 Si2 122.2(5) . .
C18 C17 C13 122.0(6) . .
C17 C18 C19 118.1(6) . .
C20 C19 C18 121.2(6) . .
C19 C20 C14 122.0(6) . .
C13' C12' C11 124.5(5) . .
C13' C12' C6 121.5(5) . .
C11 C12' C6 114.0(4) . .
C17' C13' C14' 118.7(5) . .
C17' C13' C12' 122.8(5) . .
C14' C13' C12' 118.5(5) . .
C13' C14' C15' 119.0(5) . .
C13' C14' C20' 118.2(5) . .
C15' C14' C20' 122.9(5) . .
C16' C15' C14' 124.0(5) . .
C15' C16' C11 120.3(5) . .
C15' C16' Si2' 122.8(5) . .
C11 C16' Si2' 116.7(4) . .
C18' C17' C13' 121.7(6) . .
C17' C18' C19' 118.7(6) . .
C20' C19' C18' 120.8(6) . .
C19' C20' C14' 121.8(6) . .
C26 C21 C22 115.6(4) . .
C26 C21 Si1 123.5(3) . .
C22 C21 Si1 120.4(3) . .
C23 C22 C21 121.9(5) . .
C22 C23 C24 120.1(5) . .
C25 C24 C23 119.1(5) . .
C24 C25 C26 119.5(5) . .
C25 C26 C21 123.6(4) . .
C28 C27 C32 116.8(4) . .
C28 C27 Si1 122.1(3) . .
C32 C27 Si1 120.8(3) . .
C27 C28 C29 121.8(5) . .
C28 C29 C30 120.3(6) . .
C33 C30 C29 118.8(5) . .
C33 C32 C27 121.1(5) . .
C30 C33 C32 121.2(6) . .
C35 C34 C39 120.0 . .
C35 C34 Si1 118.17(17) . .
C39 C34 Si1 121.81(17) . .
C34 C35 C36 120.0 . .
C37 C36 C35 120.0 . .
C36 C37 C38 120.0 . .
C39 C38 C37 120.0 . .
C38 C39 C34 120.0 . .
C52 Si2 C40 110.6(2) . .
C52 Si2 C46 110.6(2) . .
C40 Si2 C46 106.8(3) . .
C52 Si2 C16 106.1(3) . .
C40 Si2 C16 108.7(3) . .
C46 Si2 C16 114.2(3) . .
C41 C40 C45 120.0 . .
C41 C40 Si2 119.5(3) . .
C45 C40 Si2 120.3(3) . .
C40 C41 C42 120.0 . .
C41 C42 C43 120.0 . .
C44 C43 C42 120.0 . .
C45 C44 C43 120.0 . .
C44 C45 C40 120.0 . .
C16' Si2' C52' 103.7(3) . .
C16' Si2' C40' 107.6(3) . .
C52' Si2' C40' 111.7(2) . .
C16' Si2' C46' 115.2(3) . .
C52' Si2' C46' 111.4(2) . .
C40' Si2' C46' 107.3(2) . .
C41' C40' C45' 120.0 . .
C41' C40' Si2' 117.70(14) . .
C45' C40' Si2' 122.28(14) . .
C42' C41' C40' 120.0 . .
C41' C42' C43' 120.0 . .
C44' C43' C42' 120.0 . .
C45' C44' C43' 120.0 . .
C44' C45' C40' 120.0 . .
C47 C46 C51 120.0 . .
C47 C46 Si2 114.63(11) . .
C51 C46 Si2 125.27(11) . .
C46 C47 C48 120.0 . .
C49 C48 C47 120.0 . .
C48 C49 C50 120.0 . .
C49 C50 C51 120.0 . .
C50 C51 C46 120.0 . .
C47' C46' C51' 120.0 . .
C47' C46' Si2' 116.99(12) . .
C51' C46' Si2' 122.95(12) . .
C46' C47' C48' 120.0 . .
C47' C48' C49' 120.0 . .
C50' C49' C48' 120.0 . .
C51' C50' C49' 120.0 . .
C50' C51' C46' 120.0 . .
C53 C52 C57 120.0 . .
C53 C52 Si2 121.21(14) . .
C57 C52 Si2 118.71(14) . .
C54 C53 C52 120.0 . .
C55 C54 C53 120.0 . .
C56 C55 C54 120.0 . .
C57 C56 C55 120.0 . .
C56 C57 C52 120.0 . .
C53' C52' C57' 120.0 . .
C53' C52' Si2' 116.94(14) . .
C57' C52' Si2' 123.03(15) . .
C54' C53' C52' 120.0 . .
C53' C54' C55' 120.0 . .
C56' C55' C54' 120.0 . .
C55' C56' C57' 120.0 . .
C56' C57' C52' 120.0 . .
C63 C58 O3 121.4(4) . .
C63 C58 C59 120.5(4) . .
O3 C58 C59 117.8(5) . .
C58 C59 C60 113.0(7) . .
C61 C60 C59 116.1(6) . .
C62 C61 C60 127.9(7) . .
C62 C61 O4 123.8(11) . .
C60 C61 O4 108.4(7) . .
C61 C62 C63 117.5(7) . .
C61 C62 C61' 23.4(2) . .
C63 C62 C61' 115.4(5) . .
C58 C63 C58' 12.0(2) . .
C58 C63 C62 125.0(4) . .
C58' C63 C62 123.1(5) . .
C61 O4 C64 110.9(8) . .
C59' C58' C63 118.5(6) . .
C59' C58' O3 121.6(4) . .
C63 C58' O3 118.5(5) . .
C58' C59' C60' 121.4(5) . .
C61' C60' C59' 121.3(9) . .
C60' C61' O4' 114.6(9) . .
C60' C61' C62 118.1(9) . .
O4' C61' C62 127.0(7) . .
C61' O4' C64' 118.8(9) . .
C1 O1 P1 123.3(2) . .
C11 O2 P1 116.1(2) . .
C58 O3 C58' 11.09(19) . .
C58 O3 P1 113.7(2) . .
C58' O3 P1 123.5(2) . .
O1 P1 O3 98.90(14) . .
O1 P1 O2 100.36(14) . .
O3 P1 O2 94.82(16) . .
C27 Si1 C21 108.79(17) . .
C27 Si1 C34 110.81(17) . .
C21 Si1 C34 107.08(16) . .
C27 Si1 C2 110.40(17) . .
C21 Si1 C2 108.10(17) . .
C34 Si1 C2 111.54(14) . .

loop_
_geom_bond_atom_site_label_1
_geom_bond_atom_site_label_2
_geom_bond_distance
_geom_bond_site_symmetry_2
C1 O1 1.389(4) .
C1 C6 1.391(5) .
C1 C2 1.398(5) .
C2 C3 1.386(5) .
C2 Si1 1.888(4) .
C3 C4 1.423(5) .
C4 C7 1.411(6) .
C4 C5 1.426(5) .
C5 C10 1.412(5) .
C5 C6 1.424(5) .
C6 C12 1.482(7) .
C6 C12' 1.491(7) .
C7 C8 1.353(6) .
C8 C9 1.416(7) .
C9 C10 1.364(6) .
C11 C12 1.304(8) .
C11 C16 1.377(8) .
C11 O2 1.409(5) .
C11 C12' 1.444(8) .
C11 C16' 1.503(8) .
C12 C13 1.441(6) .
C13 C17 1.393(7) .
C13 C14 1.410(6) .
C14 C15 1.414(7) .
C14 C20 1.422(7) .
C15 C16 1.381(7) .
C16 Si2 1.927(7) .
C17 C18 1.368(7) .
C18 C19 1.415(9) .
C19 C20 1.319(9) .
C12' C13' 1.440(6) .
C13' C17' 1.395(7) .
C13' C14' 1.409(6) .
C14' C15' 1.414(7) .
C14' C20' 1.420(7) .
C15' C16' 1.381(7) .
C16' Si2' 1.861(8) .
C17' C18' 1.369(7) .
C18' C19' 1.414(9) .
C19' C20' 1.318(9) .
C21 C26 1.374(6) .
C21 C22 1.375(6) .
C21 Si1 1.868(4) .
C22 C23 1.373(7) .
C23 C24 1.380(7) .
C24 C25 1.352(7) .
C25 C26 1.367(6) .
C27 C28 1.373(6) .
C27 C32 1.390(6) .
C27 Si1 1.867(4) .
C28 C29 1.377(7) .
C29 C30 1.382(9) .
C30 C33 1.342(9) .
C32 C33 1.384(7) .
C34 C35 1.3900 .
C34 C39 1.3900 .
C34 Si1 1.882(3) .
C35 C36 1.3900 .
C36 C37 1.3900 .
C37 C38 1.3900 .
C38 C39 1.3900 .
Si2 C52 1.878(4) .
Si2 C40 1.884(6) .
Si2 C46 1.890(5) .
C40 C41 1.3900 .
C40 C45 1.3900 .
C41 C42 1.3900 .
C42 C43 1.3900 .
C43 C44 1.3900 .
C44 C45 1.3900 .
Si2' C52' 1.878(4) .
Si2' C40' 1.884(4) .
Si2' C46' 1.888(5) .
C40' C41' 1.3900 .
C40' C45' 1.3900 .
C41' C42' 1.3900 .
C42' C43' 1.3900 .
C43' C44' 1.3900 .
C44' C45' 1.3900 .
C46 C47 1.3900 .
C46 C51 1.3900 .
C47 C48 1.3900 .
C48 C49 1.3900 .
C49 C50 1.3900 .
C50 C51 1.3900 .
C46' C47' 1.3900 .
C46' C51' 1.3900 .
C47' C48' 1.3900 .
C48' C49' 1.3900 .
C49' C50' 1.3900 .
C50' C51' 1.3900 .
C52 C53 1.3900 .
C52 C57 1.3900 .
C53 C54 1.3900 .
C54 C55 1.3900 .
C55 C56 1.3900 .
C56 C57 1.3900 .
C52' C53' 1.3900 .
C52' C57' 1.3900 .
C53' C54' 1.3900 .
C54' C55' 1.3900 .
C55' C56' 1.3900 .
C56' C57' 1.3900 .
C58 C63 1.310(8) .
C58 O3 1.406(4) .
C58 C59 1.415(7) .
C59 C60 1.531(8) .
C60 C61 1.391(17) .
C61 C62 1.190(10) .
C61 O4 1.455(10) .
C62 C63 1.396(6) .
C62 C61' 1.445(11) .
C63 C58' 1.321(6) .
C64 O4 1.484(18) .
C58' C59' 1.306(9) .
C58' O3 1.435(7) .
C59' C60' 1.384(12) .
C60' C61' 1.327(11) .
C61' O4' 1.366(13) .
C64' O4' 1.473(16) .
O1 P1 1.615(3) .
O2 P1 1.671(3) .
O3 P1 1.621(3) .

loop_
_geom_torsion_atom_site_label_1
_geom_torsion_atom_site_label_2
_geom_torsion_atom_site_label_3
_geom_torsion_atom_site_label_4
_geom_torsion
_geom_torsion_site_symmetry_1
_geom_torsion_site_symmetry_2
_geom_torsion_site_symmetry_3
_geom_torsion_site_symmetry_4
O1 C1 C2 C3 176.4(3) . . . .
C6 C1 C2 C3 -5.7(6) . . . .
O1 C1 C2 Si1 -8.1(5) . . . .
C6 C1 C2 Si1 169.9(3) . . . .
C1 C2 C3 C4 0.2(5) . . . .
Si1 C2 C3 C4 -175.5(3) . . . .
C2 C3 C4 C7 -177.7(4) . . . .
C2 C3 C4 C5 4.4(6) . . . .
C7 C4 C5 C10 1.4(6) . . . .
C3 C4 C5 C10 179.3(3) . . . .
C7 C4 C5 C6 178.1(4) . . . .
C3 C4 C5 C6 -3.9(5) . . . .
O1 C1 C6 C5 -175.9(3) . . . .
C2 C1 C6 C5 6.0(6) . . . .
O1 C1 C6 C12 2.6(5) . . . .
C2 C1 C6 C12 -175.5(4) . . . .
O1 C1 C6 C12' 9.6(6) . . . .
C2 C1 C6 C12' -168.4(4) . . . .
C10 C5 C6 C1 175.6(4) . . . .
C4 C5 C6 C1 -0.9(5) . . . .
C10 C5 C6 C12 -2.8(6) . . . .
C4 C5 C6 C12 -179.4(4) . . . .
C10 C5 C6 C12' -9.9(6) . . . .
C4 C5 C6 C12' 173.6(4) . . . .
C3 C4 C7 C8 -178.5(4) . . . .
C5 C4 C7 C8 -0.6(7) . . . .
C4 C7 C8 C9 -0.6(7) . . . .
C7 C8 C9 C10 1.0(7) . . . .
C8 C9 C10 C5 -0.2(7) . . . .
C6 C5 C10 C9 -177.6(4) . . . .
C4 C5 C10 C9 -1.0(6) . . . .
C16 C11 C12 C13 15.3(12) . . . .
O2 C11 C12 C13 -170.3(5) . . . .
C12' C11 C12 C13 -15(9) . . . .
C16' C11 C12 C13 10.3(9) . . . .
C16 C11 C12 C6 -171.7(7) . . . .
O2 C11 C12 C6 2.7(10) . . . .
C12' C11 C12 C6 158(10) . . . .
C16' C11 C12 C6 -176.8(6) . . . .
C1 C6 C12 C11 -55.5(9) . . . .
C5 C6 C12 C11 122.9(7) . . . .
C12' C6 C12 C11 -167(6) . . . .
C1 C6 C12 C13 116.9(7) . . . .
C5 C6 C12 C13 -64.7(9) . . . .
C12' C6 C12 C13 5(5) . . . .
C11 C12 C13 C17 165.4(7) . . . .
C6 C12 C13 C17 -7.7(12) . . . .
C11 C12 C13 C14 -6.0(10) . . . .
C6 C12 C13 C14 -179.1(6) . . . .
C17 C13 C14 C15 -175.3(7) . . . .
C12 C13 C14 C15 -3.6(11) . . . .
C17 C13 C14 C20 4.6(11) . . . .
C12 C13 C14 C20 176.3(7) . . . .
C13 C14 C15 C16 7.6(12) . . . .
C20 C14 C15 C16 -172.3(8) . . . .
C12 C11 C16 C15 -11.6(12) . . . .
O2 C11 C16 C15 173.7(6) . . . .
C12' C11 C16 C15 -9.0(11) . . . .
C16' C11 C16 C15 3.8(17) . . . .
C12 C11 C16 Si2 170.2(7) . . . .
O2 C11 C16 Si2 -4.5(8) . . . .
C12' C11 C16 Si2 172.8(6) . . . .
C16' C11 C16 Si2 -174(3) . . . .
C14 C15 C16 C11 -1.3(11) . . . .
C14 C15 C16 Si2 177.0(6) . . . .
C14 C13 C17 C18 -5.6(12) . . . .
C12 C13 C17 C18 -177.0(8) . . . .
C13 C17 C18 C19 1.9(12) . . . .
C17 C18 C19 C20 2.9(13) . . . .
C18 C19 C20 C14 -3.8(13) . . . .
C13 C14 C20 C19 0.0(12) . . . .
C15 C14 C20 C19 179.9(8) . . . .
C12 C11 C12' C13' 159(10) . . . .
C16 C11 C12' C13' 7.2(12) . . . .
O2 C11 C12' C13' -175.8(7) . . . .
C16' C11 C12' C13' 3.1(10) . . . .
C12 C11 C12' C6 -20(9) . . . .
C16 C11 C12' C6 -171.2(6) . . . .
O2 C11 C12' C6 5.8(8) . . . .
C16' C11 C12' C6 -175.3(6) . . . .
C1 C6 C12' C13' 120.2(7) . . . .
C5 C6 C12' C13' -54.1(9) . . . .
C12 C6 C12' C13' -168(6) . . . .
C1 C6 C12' C11 -61.4(8) . . . .
C5 C6 C12' C11 124.3(6) . . . .
C12 C6 C12' C11 10(5) . . . .
C11 C12' C13' C17' 177.6(8) . . . .
C6 C12' C13' C17' -4.1(13) . . . .
C11 C12' C13' C14' -3.9(12) . . . .
C6 C12' C13' C14' 174.4(7) . . . .
C17' C13' C14' C15' -179.8(8) . . . .
C12' C13' C14' C15' 1.7(12) . . . .
C17' C13' C14' C20' -1.0(12) . . . .
C12' C13' C14' C20' -179.5(8) . . . .
C13' C14' C15' C16' 1.0(12) . . . .
C20' C14' C15' C16' -177.7(8) . . . .
C14' C15' C16' C11 -1.7(13) . . . .
C14' C15' C16' Si2' 171.7(7) . . . .
C12 C11 C16' C15' -2.1(10) . . . .
C16 C11 C16' C15' -170(3) . . . .
O2 C11 C16' C15' 178.5(6) . . . .
C12' C11 C16' C15' -0.3(10) . . . .
C12 C11 C16' Si2' -175.9(6) . . . .
C16 C11 C16' Si2' 16.5(17) . . . .
O2 C11 C16' Si2' 4.8(8) . . . .
C12' C11 C16' Si2' -174.1(5) . . . .
C14' C13' C17' C18' 1.7(13) . . . .
C12' C13' C17' C18' -179.9(9) . . . .
C13' C17' C18' C19' -3.4(13) . . . .
C17' C18' C19' C20' 4.7(14) . . . .
C18' C19' C20' C14' -4.2(14) . . . .
C13' C14' C20' C19' 2.3(13) . . . .
C15' C14' C20' C19' -178.9(9) . . . .
C26 C21 C22 C23 0.2(8) . . . .
Si1 C21 C22 C23 -172.1(5) . . . .
C21 C22 C23 C24 -2.0(10) . . . .
C22 C23 C24 C25 2.1(10) . . . .
C23 C24 C25 C26 -0.5(8) . . . .
C24 C25 C26 C21 -1.3(7) . . . .
C22 C21 C26 C25 1.4(7) . . . .
Si1 C21 C26 C25 173.5(4) . . . .
C32 C27 C28 C29 2.3(7) . . . .
Si1 C27 C28 C29 176.5(4) . . . .
C27 C28 C29 C30 -2.3(9) . . . .
C28 C29 C30 C33 1.1(10) . . . .
C28 C27 C32 C33 -1.2(7) . . . .
Si1 C27 C32 C33 -175.4(4) . . . .
C29 C30 C33 C32 0.0(10) . . . .
C27 C32 C33 C30 0.0(9) . . . .
C39 C34 C35 C36 0.0 . . . .
Si1 C34 C35 C36 178.25(19) . . . .
C34 C35 C36 C37 0.0 . . . .
C35 C36 C37 C38 0.0 . . . .
C36 C37 C38 C39 0.0 . . . .
C37 C38 C39 C34 0.0 . . . .
C35 C34 C39 C38 0.0 . . . .
Si1 C34 C39 C38 -178.19(19) . . . .
C11 C16 Si2 C52 64.0(8) . . . .
C15 C16 Si2 C52 -114.0(7) . . . .
C11 C16 Si2 C40 -177.1(7) . . . .
C15 C16 Si2 C40 4.9(8) . . . .
C11 C16 Si2 C46 -58.0(8) . . . .
C15 C16 Si2 C46 123.9(7) . . . .
C52 Si2 C40 C41 171.9(4) . . . .
C46 Si2 C40 C41 -67.8(5) . . . .
C16 Si2 C40 C41 55.8(6) . . . .
C52 Si2 C40 C45 -13.0(6) . . . .
C46 Si2 C40 C45 107.4(5) . . . .
C16 Si2 C40 C45 -129.0(6) . . . .
C45 C40 C41 C42 0.0 . . . .
Si2 C40 C41 C42 175.2(6) . . . .
C40 C41 C42 C43 0.0 . . . .
C41 C42 C43 C44 0.0 . . . .
C42 C43 C44 C45 0.0 . . . .
C43 C44 C45 C40 0.0 . . . .
C41 C40 C45 C44 0.0 . . . .
Si2 C40 C45 C44 -175.1(6) . . . .
C15' C16' Si2' C52' -110.1(7) . . . .
C11 C16' Si2' C52' 63.5(6) . . . .
C15' C16' Si2' C40' 8.3(8) . . . .
C11 C16' Si2' C40' -178.1(5) . . . .
C15' C16' Si2' C46' 127.9(7) . . . .
C11 C16' Si2' C46' -58.5(6) . . . .
C16' Si2' C40' C41' 81.7(3) . . . .
C52' Si2' C40' C41' -165.08(14) . . . .
C46' Si2' C40' C41' -42.8(2) . . . .
C16' Si2' C40' C45' -99.9(3) . . . .
C52' Si2' C40' C45' 13.3(3) . . . .
C46' Si2' C40' C45' 135.52(13) . . . .
C45' C40' C41' C42' 0.0 . . . .
Si2' C40' C41' C42' 178.37(15) . . . .
C40' C41' C42' C43' 0.0 . . . .
C41' C42' C43' C44' 0.0 . . . .
C42' C43' C44' C45' 0.0 . . . .
C43' C44' C45' C40' 0.0 . . . .
C41' C40' C45' C44' 0.0 . . . .
Si2' C40' C45' C44' -178.29(16) . . . .
C52 Si2 C46 C47 79.46(17) . . . .
C40 Si2 C46 C47 -40.9(3) . . . .
C16 Si2 C46 C47 -161.0(2) . . . .
C52 Si2 C46 C51 -96.94(17) . . . .
C40 Si2 C46 C51 142.7(2) . . . .
C16 Si2 C46 C51 22.6(3) . . . .
C51 C46 C47 C48 0.0 . . . .
Si2 C46 C47 C48 -176.61(12) . . . .
C46 C47 C48 C49 0.0 . . . .
C47 C48 C49 C50 0.0 . . . .
C48 C49 C50 C51 0.0 . . . .
C49 C50 C51 C46 0.0 . . . .
C47 C46 C51 C50 0.0 . . . .
Si2 C46 C51 C50 176.22(14) . . . .
C16' Si2' C46' C47' -178.2(3) . . . .
C52' Si2' C46' C47' 64.0(2) . . . .
C40' Si2' C46' C47' -58.5(2) . . . .
C16' Si2' C46' C51' 4.8(3) . . . .
C52' Si2' C46' C51' -113.03(16) . . . .
C40' Si2' C46' C51' 124.52(14) . . . .
C51' C46' C47' C48' 0.0 . . . .
Si2' C46' C47' C48' -177.12(13) . . . .
C46' C47' C48' C49' 0.0 . . . .
C47' C48' C49' C50' 0.0 . . . .
C48' C49' C50' C51' 0.0 . . . .
C49' C50' C51' C46' 0.0 . . . .
C47' C46' C51' C50' 0.0 . . . .
Si2' C46' C51' C50' 176.94(14) . . . .
C40 Si2 C52 C53 -66.4(3) . . . .
C46 Si2 C52 C53 175.62(9) . . . .
C16 Si2 C52 C53 51.3(3) . . . .
C40 Si2 C52 C57 116.8(3) . . . .
C46 Si2 C52 C57 -1.2(2) . . . .
C16 Si2 C52 C57 -125.5(3) . . . .
C57 C52 C53 C54 0.0 . . . .
Si2 C52 C53 C54 -176.78(13) . . . .
C52 C53 C54 C55 0.0 . . . .
C53 C54 C55 C56 0.0 . . . .
C54 C55 C56 C57 0.0 . . . .
C55 C56 C57 C52 0.0 . . . .
C53 C52 C57 C56 0.0 . . . .
Si2 C52 C57 C56 176.86(13) . . . .
C16' Si2' C52' C53' 42.0(3) . . . .
C40' Si2' C52' C53' -73.6(2) . . . .
C46' Si2' C52' C53' 166.50(12) . . . .
C16' Si2' C52' C57' -136.0(3) . . . .
C40' Si2' C52' C57' 108.4(2) . . . .
C46' Si2' C52' C57' -11.5(3) . . . .
C57' C52' C53' C54' 0.0 . . . .
Si2' C52' C53' C54' -178.04(14) . . . .
C52' C53' C54' C55' 0.0 . . . .
C53' C54' C55' C56' 0.0 . . . .
C54' C55' C56' C57' 0.0 . . . .
C55' C56' C57' C52' 0.0 . . . .
C53' C52' C57' C56' 0.0 . . . .
Si2' C52' C57' C56' 177.92(15) . . . .
C63 C58 C59 C60 -0.03(5) . . . .
O3 C58 C59 C60 173.6(2) . . . .
C58 C59 C60 C61 -0.01(5) . . . .
C59 C60 C61 C62 -0.01(14) . . . .
C59 C60 C61 O4 179.99(6) . . . .
C60 C61 C62 C63 0.06(17) . . . .
O4 C61 C62 C63 -179.94(10) . . . .
C60 C61 C62 C61' -90.7(16) . . . .
O4 C61 C62 C61' 89.3(16) . . . .
O3 C58 C63 C58' -88.2(13) . . . .
C59 C58 C63 C58' 85.3(13) . . . .
O3 C58 C63 C62 -173.4(2) . . . .
C59 C58 C63 C62 0.08(12) . . . .
C61 C62 C63 C58 -0.10(16) . . . .
C61' C62 C63 C58 26.0(3) . . . .
C61 C62 C63 C58' -14.5(3) . . . .
C61' C62 C63 C58' 11.6(4) . . . .
C62 C61 O4 C64 0.01(16) . . . .
C60 C61 O4 C64 -179.99(8) . . . .
C58 C63 C58' C59' -121.2(14) . . . .
C62 C63 C58' C59' -18.3(5) . . . .
C58 C63 C58' O3 72.1(14) . . . .
C62 C63 C58' O3 174.9(2) . . . .
C63 C58' C59' C60' 12.2(4) . . . .
O3 C58' C59' C60' 178.6(3) . . . .
C58' C59' C60' C61' 0.00(7) . . . .
C59' C60' C61' O4' -179.99(8) . . . .
C59' C60' C61' C62 -6.3(4) . . . .
C61 C62 C61' C60' 101.9(18) . . . .
C63 C62 C61' C60' 0.9(5) . . . .
C61 C62 C61' O4' -85.3(17) . . . .
C63 C62 C61' O4' 173.6(2) . . . .
C60' C61' O4' C64' -179.98(11) . . . .
C62 C61' O4' C64' 7.0(4) . . . .
C6 C1 O1 P1 71.5(4) . . . .
C2 C1 O1 P1 -110.3(3) . . . .
C12 C11 O2 P1 75.2(6) . . . .
C16 C11 O2 P1 -109.1(5) . . . .
C12' C11 O2 P1 73.3(5) . . . .
C16' C11 O2 P1 -105.4(5) . . . .
C63 C58 O3 C58' 85.7(14) . . . .
C59 C58 O3 C58' -87.9(14) . . . .
C63 C58 O3 P1 -121.3(2) . . . .
C59 C58 O3 P1 65.1(3) . . . .
C59' C58' O3 C58 119.6(15) . . . .
C63 C58' O3 C58 -74.0(15) . . . .
C59' C58' O3 P1 89.8(4) . . . .
C63 C58' O3 P1 -103.9(3) . . . .
C1 O1 P1 O3 53.3(3) . . . .
C1 O1 P1 O2 -43.3(3) . . . .
C58 O3 P1 O1 155.6(3) . . . .
C58' O3 P1 O1 161.6(3) . . . .
C58 O3 P1 O2 -103.1(3) . . . .
C58' O3 P1 O2 -97.1(3) . . . .
C11 O2 P1 O1 -50.3(3) . . . .
C11 O2 P1 O3 -150.3(3) . . . .
C28 C27 Si1 C21 -95.5(4) . . . .
C32 C27 Si1 C21 78.5(4) . . . .
C28 C27 Si1 C34 147.0(3) . . . .
C32 C27 Si1 C34 -39.0(4) . . . .
C28 C27 Si1 C2 23.0(4) . . . .
C32 C27 Si1 C2 -163.1(3) . . . .
C26 C21 Si1 C27 153.5(3) . . . .
C22 C21 Si1 C27 -34.8(4) . . . .
C26 C21 Si1 C34 -86.6(4) . . . .
C22 C21 Si1 C34 85.0(4) . . . .
C26 C21 Si1 C2 33.6(4) . . . .
C22 C21 Si1 C2 -154.7(4) . . . .
C35 C34 Si1 C27 153.41(19) . . . .
C39 C34 Si1 C27 -28.4(2) . . . .
C35 C34 Si1 C21 34.9(2) . . . .
C39 C34 Si1 C21 -146.88(19) . . . .
C35 C34 Si1 C2 -83.2(2) . . . .
C39 C34 Si1 C2 95.0(2) . . . .
C3 C2 Si1 C27 -85.5(3) . . . .
C1 C2 Si1 C27 99.1(3) . . . .
C3 C2 Si1 C21 33.4(4) . . . .
C1 C2 Si1 C21 -142.0(3) . . . .
C3 C2 Si1 C34 150.9(3) . . . .
C1 C2 Si1 C34 -24.5(4) . . . .
